data_7160226
loop_
_publ_author_name
'Dupud, Raju'
'Merugu, Karthik Kumar'
'R, Remyachand'
'Ramesh, Remya'

_publ_section_title
;
 Synthesis of benzosultams via Ag(I)-catalyzed alkylative cyclization of
 vinyl sulfonamides
;
_journal_name_full 'Organic &amp; Biomolecular Chemistry'
_journal_paper_doi 10.1039/D4OB01583E
_journal_year 2024
_chemical_formula_moiety 'C20 H22 N2 O2 S'
_chemical_formula_sum 'C20 H22 N2 O2 S'
_chemical_formula_weight 354.45
_space_group_crystal_system orthorhombic
_space_group_IT_number 61
_space_group_name_Hall '-P 2ac 2ab'
_space_group_name_H-M_alt 'P b c a'
_atom_sites_solution_hydrogens geom
_audit_creation_method SHELXL-2019/3
_audit_update_record
;
2024-09-27 deposited with the CCDC.	2024-11-07 downloaded from the CCDC.
;
_cell_angle_alpha 90
_cell_angle_beta 90
_cell_angle_gamma 90
_cell_formula_units_Z 8
_cell_length_a 14.3600(4)
_cell_length_b 9.5280(3)
_cell_length_c 28.4766(8)
_cell_measurement_reflns_used 6018
_cell_measurement_temperature 294(2)
_cell_measurement_theta_max 21.7415
_cell_measurement_theta_min 2.1635
_cell_volume 3896.2(2)
_computing_cell_refinement '<i>SAINT</i> (Bruker, 2016)'
_computing_data_collection '<i>APEX3</i> (Bruker, 2016)'
_computing_data_reduction 'Bruker SAINT'
_computing_molecular_graphics 'Bruker SHELXTL'
_computing_publication_material 'Bruker SHELXTL'
_computing_structure_refinement 'SHELXL-2018/3 (Sheldrick, 2018)'
_computing_structure_solution 'SHELXT 2018/2 (Sheldrick, 2018)'
_diffrn_ambient_temperature 294(2)
_diffrn_measured_fraction_theta_full 0.998
_diffrn_measured_fraction_theta_max 0.998
_diffrn_measurement_device_type 'Bruker D8 QUEST PHOTON-100'
_diffrn_measurement_method '\w and \f'
_diffrn_radiation_type MoK\a
_diffrn_radiation_wavelength 0.71073
_diffrn_reflns_av_R_equivalents 0.0532
_diffrn_reflns_av_unetI/netI 0.0479
_diffrn_reflns_Laue_measured_fraction_full 0.998
_diffrn_reflns_Laue_measured_fraction_max 0.998
_diffrn_reflns_limit_h_max 19
_diffrn_reflns_limit_h_min -17
_diffrn_reflns_limit_k_max 10
_diffrn_reflns_limit_k_min -12
_diffrn_reflns_limit_l_max 38
_diffrn_reflns_limit_l_min -34
_diffrn_reflns_number 28438
_diffrn_reflns_point_group_measured_fraction_full 0.998
_diffrn_reflns_point_group_measured_fraction_max 0.998
_diffrn_reflns_theta_full 25.242
_diffrn_reflns_theta_max 28.338
_diffrn_reflns_theta_min 2.663
_exptl_absorpt_coefficient_mu 0.181
_exptl_absorpt_correction_T_max 0.7457
_exptl_absorpt_correction_T_min 0.6413
_exptl_absorpt_correction_type multi-scan
_exptl_absorpt_process_details
;
 SADABS 2016/2: Krause, L., Herbst-Irmer, R., Sheldrick G.M. & Stalke D.,
 J. Appl. Cryst. 48 (2015) 3-10
;
_exptl_crystal_colour colourless
_exptl_crystal_density_diffrn 1.209
_exptl_crystal_description block
_exptl_crystal_F_000 1504
_exptl_crystal_size_max 0.240
_exptl_crystal_size_mid 0.220
_exptl_crystal_size_min 0.180
_refine_diff_density_max 0.856
_refine_diff_density_min -0.316
_refine_diff_density_rms 0.048
_refine_ls_extinction_method none
_refine_ls_goodness_of_fit_ref 1.052
_refine_ls_hydrogen_treatment constr
_refine_ls_matrix_type full
_refine_ls_number_parameters 288
_refine_ls_number_reflns 4854
_refine_ls_number_restraints 114
_refine_ls_restrained_S_all 1.077
_refine_ls_R_factor_all 0.1359
_refine_ls_R_factor_gt 0.0689
_refine_ls_shift/su_max 0.001
_refine_ls_shift/su_mean 0.000
_refine_ls_structure_factor_coef Fsqd
_refine_ls_weighting_details 'w=1/[\s^2^(Fo^2^)+(0.1307P)^2^+0.7962P] where P=(Fo^2^+2Fc^2^)/3'
_refine_ls_weighting_scheme calc
_refine_ls_wR_factor_gt 0.2042
_refine_ls_wR_factor_ref 0.2536
_reflns_Friedel_coverage 0.000
_reflns_number_gt 2413
_reflns_number_total 4854
_reflns_threshold_expression 'I > 2\s(I)'
_cod_data_source_file d4ob01583e2.cif
_cod_data_source_block KB1601_0m
_cod_database_code 7160226
_shelx_shelxl_version_number 2019/3
_shelx_space_group_comment
;
The symmetry employed for this shelxl refinement is uniquely defined
by the following loop, which should always be used as a source of
symmetry information in preference to the above space-group names.
They are only intended as comments.
;
_shelx_estimated_absorpt_t_min 0.958
_shelx_estimated_absorpt_t_max 0.968

loop_
_space_group_symop_operation_xyz
'x, y, z'
'x+1/2, -y+1/2, -z'
'-x, y+1/2, -z+1/2'
'-x+1/2, -y, z+1/2'
'-x, -y, -z'
'-x-1/2, y-1/2, z'
'x, -y-1/2, z-1/2'
'x-1/2, y, -z-1/2'

loop_
_atom_site_label
_atom_site_type_symbol
_atom_site_fract_x
_atom_site_fract_y
_atom_site_fract_z
_atom_site_U_iso_or_equiv
_atom_site_adp_type
_atom_site_occupancy
_atom_site_site_symmetry_order
_atom_site_calc_flag
_atom_site_refinement_flags_posn
_atom_site_refinement_flags_adp
_atom_site_refinement_flags_occupancy
_atom_site_disorder_assembly
_atom_site_disorder_group
C1 C 0.4232(3) 0.8596(4) 0.67878(13) 0.0905(11) Uani 1 1 d . . . . .
H1 H 0.379717 0.802381 0.663938 0.109 Uiso 1 1 calc R U . A 1
C4 C 0.5441(5) 1.0257(6) 0.73019(17) 0.1291(19) Uani 1 1 d . . . . .
H4 H 0.588165 1.076940 0.746903 0.155 Uiso 1 1 calc R U . B 1
C5 C 0.5741(3) 0.9593(4) 0.68968(12) 0.0881(11) Uani 1 1 d . . . . .
H5 H 0.635590 0.969540 0.680014 0.106 Uiso 1 1 calc R U . . .
C6 C 0.5136(2) 0.8778(3) 0.66334(11) 0.0659(8) Uani 1 1 d . . . . .
C7 C 0.54263(19) 0.8176(3) 0.61752(10) 0.0563(7) Uani 1 1 d . . . . .
C8 C 0.48727(19) 0.8386(3) 0.57812(11) 0.0609(7) Uani 1 1 d . . . . .
H8 H 0.431508 0.887236 0.581361 0.073 Uiso 1 1 calc R U . . .
C9 C 0.51222(19) 0.7899(3) 0.53474(11) 0.0612(8) Uani 1 1 d . . . . .
H9 H 0.473334 0.805293 0.509130 0.073 Uiso 1 1 calc R U . . .
C10 C 0.59474(18) 0.7182(3) 0.52878(10) 0.0547(7) Uani 1 1 d . . . . .
C11 C 0.65072(17) 0.6915(3) 0.56786(10) 0.0543(7) Uani 1 1 d . . . . .
C12 C 0.62547(18) 0.7395(3) 0.61210(10) 0.0562(7) Uani 1 1 d . . . . .
C13 C 0.6789(2) 0.7026(4) 0.65259(12) 0.0741(9) Uani 1 1 d . . . . .
C14 C 0.6367(2) 0.6655(4) 0.48341(11) 0.0710(9) Uani 1 1 d . . . . .
H14 H 0.670808 0.742108 0.468186 0.085 Uiso 1 1 calc R U . C 1
C15 C 0.8203(2) 0.6240(4) 0.57760(14) 0.0928(12) Uani 1 1 d . . . . .
H15A H 0.865677 0.579942 0.557715 0.139 Uiso 1 1 calc R U . . .
H15B H 0.820967 0.580085 0.607937 0.139 Uiso 1 1 calc R U . . .
H15C H 0.834923 0.721821 0.580879 0.139 Uiso 1 1 calc R U . . .
C17 C 0.5978(3) 0.6425(4) 0.39450(12) 0.0768(9) Uani 1 1 d . U . . .
N1 N 0.7215(2) 0.6697(5) 0.68510(12) 0.1178(13) Uani 1 1 d . . . . .
N2 N 0.72940(15) 0.6092(3) 0.55703(9) 0.0660(7) Uani 1 1 d . . . . .
O1 O 0.67472(19) 0.4040(2) 0.50925(10) 0.0954(8) Uani 1 1 d . . . . .
O2 O 0.80598(16) 0.5408(2) 0.48154(10) 0.0855(7) Uani 1 1 d . . . . .
S1 S 0.71772(5) 0.53728(8) 0.50434(3) 0.0676(3) Uani 1 1 d . . . . .
C2 C 0.4030(12) 0.9445(17) 0.7231(6) 0.097(4) Uani 0.525(7) 1 d . U P D 1
H2 H 0.343345 0.942960 0.735788 0.116 Uiso 0.525(7) 1 calc R U P D 1
C3 C 0.4707(9) 1.0232(18) 0.7449(5) 0.096(3) Uani 0.525(7) 1 d . U P D 1
H3 H 0.456187 1.074560 0.771655 0.115 Uiso 0.525(7) 1 calc R U P D 1
C16 C 0.5737(11) 0.6018(12) 0.4497(6) 0.072(3) Uani 0.525(7) 1 d . U P D 1
H16A H 0.510661 0.631505 0.456791 0.086 Uiso 0.525(7) 1 calc R U P D 1
H16B H 0.576346 0.500650 0.453287 0.086 Uiso 0.525(7) 1 calc R U P D 1
C18 C 0.6477(8) 0.7651(10) 0.3735(4) 0.121(2) Uani 0.525(7) 1 d . U P D 1
H18A H 0.646853 0.757524 0.339929 0.182 Uiso 0.525(7) 1 calc R U P D 1
H18B H 0.710974 0.766200 0.384389 0.182 Uiso 0.525(7) 1 calc R U P D 1
H18C H 0.617232 0.850397 0.382846 0.182 Uiso 0.525(7) 1 calc R U P D 1
C19 C 0.5070(11) 0.6230(15) 0.3704(6) 0.114(3) Uani 0.525(7) 1 d . U P D 1
H19A H 0.514678 0.638187 0.337337 0.172 Uiso 0.525(7) 1 calc R U P D 1
H19B H 0.462682 0.689031 0.382655 0.172 Uiso 0.525(7) 1 calc R U P D 1
H19C H 0.484938 0.529270 0.375777 0.172 Uiso 0.525(7) 1 calc R U P D 1
C20 C 0.6628(7) 0.5119(10) 0.3837(3) 0.090(2) Uani 0.525(7) 1 d . U P D 1
H20A H 0.670383 0.502361 0.350338 0.136 Uiso 0.525(7) 1 calc R U P D 1
H20B H 0.634698 0.428264 0.396078 0.136 Uiso 0.525(7) 1 calc R U P D 1
H20C H 0.722496 0.525868 0.398068 0.136 Uiso 0.525(7) 1 calc R U P D 1
C2D C 0.3823(15) 0.900(2) 0.7158(7) 0.101(4) Uani 0.475(7) 1 d . U P D 2
H2D H 0.321677 0.873138 0.723033 0.121 Uiso 0.475(7) 1 calc R U P D 2
C3D C 0.4332(10) 0.9848(19) 0.7443(7) 0.102(4) Uani 0.475(7) 1 d . U P D 2
H3D H 0.406807 1.020507 0.771598 0.123 Uiso 0.475(7) 1 calc R U P D 2
C16D C 0.5700(15) 0.6415(17) 0.4429(7) 0.088(3) Uani 0.475(7) 1 d . U P D 2
H16C H 0.540851 0.551129 0.448406 0.106 Uiso 0.475(7) 1 calc R U P D 2
H16D H 0.521286 0.711387 0.445936 0.106 Uiso 0.475(7) 1 calc R U P D 2
C18D C 0.5846(7) 0.8041(9) 0.3902(4) 0.094(2) Uani 0.475(7) 1 d . U P D 2
H18D H 0.600432 0.833486 0.358929 0.140 Uiso 0.475(7) 1 calc R U P D 2
H18E H 0.624248 0.850739 0.412343 0.140 Uiso 0.475(7) 1 calc R U P D 2
H18F H 0.520805 0.827622 0.396538 0.140 Uiso 0.475(7) 1 calc R U P D 2
C19D C 0.5197(11) 0.5689(12) 0.3649(5) 0.088(3) Uani 0.475(7) 1 d . U P D 2
H19D H 0.459896 0.603903 0.374472 0.132 Uiso 0.475(7) 1 calc R U P D 2
H19E H 0.522186 0.469427 0.370058 0.132 Uiso 0.475(7) 1 calc R U P D 2
H19F H 0.529115 0.588466 0.332215 0.132 Uiso 0.475(7) 1 calc R U P D 2
C20D C 0.6884(7) 0.5940(13) 0.3810(4) 0.099(2) Uani 0.475(7) 1 d . U P D 2
H20D H 0.697982 0.612223 0.348208 0.149 Uiso 0.475(7) 1 calc R U P D 2
H20E H 0.692881 0.494944 0.386733 0.149 Uiso 0.475(7) 1 calc R U P D 2
H20F H 0.734873 0.642302 0.399034 0.149 Uiso 0.475(7) 1 calc R U P D 2

loop_
_atom_site_aniso_label
_atom_site_aniso_U_11
_atom_site_aniso_U_22
_atom_site_aniso_U_33
_atom_site_aniso_U_23
_atom_site_aniso_U_13
_atom_site_aniso_U_12
C1 0.076(2) 0.111(3) 0.084(2) 0.012(2) 0.0190(19) 0.028(2)
C4 0.178(6) 0.138(4) 0.071(3) -0.020(3) -0.019(4) 0.032(4)
C5 0.110(3) 0.097(3) 0.058(2) -0.0037(19) -0.0014(19) 0.000(2)
C6 0.0701(18) 0.069(2) 0.0585(18) 0.0074(15) 0.0063(15) 0.0132(16)
C7 0.0519(14) 0.0533(16) 0.0636(17) 0.0008(14) 0.0050(13) 0.0011(12)
C8 0.0474(14) 0.0632(18) 0.0721(19) -0.0012(15) -0.0004(13) 0.0080(13)
C9 0.0520(15) 0.0675(19) 0.0641(18) -0.0029(15) -0.0032(13) 0.0079(14)
C10 0.0510(14) 0.0522(16) 0.0610(17) 0.0015(13) 0.0028(12) 0.0025(12)
C11 0.0431(12) 0.0503(16) 0.0696(18) 0.0080(13) 0.0063(12) 0.0036(11)
C12 0.0464(13) 0.0617(17) 0.0605(17) 0.0104(13) 0.0014(12) -0.0018(12)
C13 0.0602(17) 0.092(2) 0.071(2) 0.0160(18) 0.0070(16) 0.0121(17)
C14 0.0703(19) 0.078(2) 0.0642(18) -0.0027(16) 0.0081(15) 0.0101(16)
C15 0.0574(18) 0.131(3) 0.089(2) 0.016(2) -0.0009(17) 0.028(2)
C17 0.083(2) 0.076(2) 0.0710(19) -0.0079(16) -0.0003(16) -0.0057(17)
N1 0.090(2) 0.185(4) 0.078(2) 0.031(2) -0.0031(17) 0.041(2)
N2 0.0471(13) 0.0700(17) 0.0809(17) 0.0067(13) 0.0080(11) 0.0113(11)
O1 0.0948(19) 0.0623(15) 0.129(2) 0.0020(14) 0.0043(16) -0.0090(14)
O2 0.0668(14) 0.0869(18) 0.1028(17) -0.0070(13) 0.0306(13) 0.0122(12)
S1 0.0590(5) 0.0572(6) 0.0866(6) 0.0006(4) 0.0148(4) 0.0058(3)
C2 0.086(8) 0.139(10) 0.065(6) -0.016(6) 0.009(6) 0.022(7)
C3 0.086(7) 0.140(9) 0.062(4) -0.015(5) 0.015(6) 0.017(7)
C16 0.069(4) 0.058(5) 0.087(6) 0.000(4) 0.012(4) -0.013(4)
C18 0.129(5) 0.096(5) 0.139(5) 0.007(4) 0.012(5) -0.010(4)
C19 0.113(6) 0.111(7) 0.120(6) -0.015(6) -0.004(5) 0.001(6)
C20 0.118(5) 0.081(5) 0.072(4) -0.016(4) 0.015(4) 0.009(4)
C2D 0.087(8) 0.145(10) 0.071(6) -0.011(6) 0.011(6) 0.029(7)
C3D 0.093(9) 0.145(10) 0.069(5) -0.014(6) 0.008(7) 0.028(8)
C16D 0.088(5) 0.093(7) 0.083(6) -0.004(6) 0.000(4) 0.006(6)
C18D 0.100(5) 0.077(5) 0.104(5) 0.014(4) -0.013(4) -0.015(4)
C19D 0.102(5) 0.076(6) 0.085(5) -0.038(5) -0.008(4) -0.001(5)
C20D 0.100(5) 0.107(5) 0.091(4) -0.011(5) 0.015(4) 0.005(5)

loop_
_atom_type_symbol
_atom_type_description
_atom_type_scat_dispersion_real
_atom_type_scat_dispersion_imag
_atom_type_scat_source
C C 0.0033 0.0016 'International Tables Vol C Tables 4.2.6.8 and 6.1.1.4'
H H 0.0000 0.0000 'International Tables Vol C Tables 4.2.6.8 and 6.1.1.4'
N N 0.0061 0.0033 'International Tables Vol C Tables 4.2.6.8 and 6.1.1.4'
O O 0.0106 0.0060 'International Tables Vol C Tables 4.2.6.8 and 6.1.1.4'
S S 0.1246 0.1234 'International Tables Vol C Tables 4.2.6.8 and 6.1.1.4'

loop_
_geom_angle_atom_site_label_1
_geom_angle_atom_site_label_2
_geom_angle_atom_site_label_3
_geom_angle
_geom_angle_site_symmetry_1
_geom_angle_site_symmetry_3
_geom_angle_publ_flag
C2D C1 C6 131.5(10) . . ?
C6 C1 C2 112.0(7) . . ?
C6 C1 H1 124.0 . . ?
C2 C1 H1 124.0 . . ?
C3 C4 C5 125.9(10) . . ?
C5 C4 C3D 112.7(9) . . ?
C3 C4 H4 117.1 . . ?
C5 C4 H4 117.1 . . ?
C4 C5 C6 120.8(5) . . ?
C4 C5 H5 119.6 . . ?
C6 C5 H5 119.6 . . ?
C1 C6 C5 119.2(3) . . ?
C1 C6 C7 119.6(3) . . ?
C5 C6 C7 121.1(3) . . ?
C8 C7 C12 118.0(3) . . ?
C8 C7 C6 119.6(3) . . ?
C12 C7 C6 122.4(3) . . ?
C9 C8 C7 122.1(3) . . ?
C9 C8 H8 119.0 . . ?
C7 C8 H8 119.0 . . ?
C8 C9 C10 120.3(3) . . ?
C8 C9 H9 119.9 . . ?
C10 C9 H9 119.9 . . ?
C9 C10 C11 119.1(3) . . ?
C9 C10 C14 127.8(3) . . ?
C11 C10 C14 113.1(2) . . ?
C12 C11 C10 120.9(2) . . ?
C12 C11 N2 126.2(2) . . ?
C10 C11 N2 112.8(2) . . ?
C11 C12 C7 119.5(2) . . ?
C11 C12 C13 120.7(3) . . ?
C7 C12 C13 119.6(3) . . ?
N1 C13 C12 178.5(5) . . ?
C16 C14 C10 117.1(7) . . ?
C10 C14 C16D 116.7(9) . . ?
C16 C14 S1 109.8(6) . . ?
C10 C14 S1 101.6(2) . . ?
C16D C14 S1 124.1(7) . . ?
C16 C14 H14 109.3 . . ?
C10 C14 H14 109.3 . . ?
S1 C14 H14 109.3 . . ?
N2 C15 H15A 109.5 . . ?
N2 C15 H15B 109.5 . . ?
H15A C15 H15B 109.5 . . ?
N2 C15 H15C 109.5 . . ?
H15A C15 H15C 109.5 . . ?
H15B C15 H15C 109.5 . . ?
C20D C17 C16D 120.6(10) . . ?
C19 C17 C18 109.5(8) . . ?
C20D C17 C18D 114.2(6) . . ?
C16D C17 C18D 92.8(8) . . ?
C20D C17 C19D 111.2(7) . . ?
C16D C17 C19D 108.2(11) . . ?
C18D C17 C19D 108.2(6) . . ?
C19 C17 C20 109.2(6) . . ?
C18 C17 C20 104.8(6) . . ?
C19 C17 C16 103.0(9) . . ?
C18 C17 C16 131.5(7) . . ?
C20 C17 C16 97.1(6) . . ?
C11 N2 C15 125.8(3) . . ?
C11 N2 S1 110.31(19) . . ?
C15 N2 S1 120.1(2) . . ?
O1 S1 O2 116.96(15) . . ?
O1 S1 N2 108.97(16) . . ?
O2 S1 N2 108.23(15) . . ?
O1 S1 C14 111.15(17) . . ?
O2 S1 C14 114.24(16) . . ?
N2 S1 C14 94.86(13) . . ?
C3 C2 C1 121.8(12) . . ?
C3 C2 H2 119.1 . . ?
C1 C2 H2 119.1 . . ?
C4 C3 C2 120.2(13) . . ?
C4 C3 H3 119.9 . . ?
C2 C3 H3 119.9 . . ?
C14 C16 C17 113.5(8) . . ?
C14 C16 H16A 108.9 . . ?
C17 C16 H16A 108.9 . . ?
C14 C16 H16B 108.9 . . ?
C17 C16 H16B 108.9 . . ?
H16A C16 H16B 107.7 . . ?
C17 C18 H18A 109.5 . . ?
C17 C18 H18B 109.5 . . ?
H18A C18 H18B 109.5 . . ?
C17 C18 H18C 109.5 . . ?
H18A C18 H18C 109.5 . . ?
H18B C18 H18C 109.5 . . ?
C17 C19 H19A 109.5 . . ?
C17 C19 H19B 109.5 . . ?
H19A C19 H19B 109.5 . . ?
C17 C19 H19C 109.5 . . ?
H19A C19 H19C 109.5 . . ?
H19B C19 H19C 109.5 . . ?
C17 C20 H20A 109.5 . . ?
C17 C20 H20B 109.5 . . ?
H20A C20 H20B 109.5 . . ?
C17 C20 H20C 109.5 . . ?
H20A C20 H20C 109.5 . . ?
H20B C20 H20C 109.5 . . ?
C1 C2D C3D 115.3(18) . . ?
C1 C2D H2D 122.3 . . ?
C3D C2D H2D 122.3 . . ?
C2D C3D C4 120.2(16) . . ?
C2D C3D H3D 119.9 . . ?
C4 C3D H3D 119.9 . . ?
C17 C16D C14 123.6(15) . . ?
C17 C16D H16C 106.4 . . ?
C14 C16D H16C 106.4 . . ?
C17 C16D H16D 106.4 . . ?
C14 C16D H16D 106.4 . . ?
H16C C16D H16D 106.5 . . ?
C17 C18D H18D 109.5 . . ?
C17 C18D H18E 109.5 . . ?
H18D C18D H18E 109.5 . . ?
C17 C18D H18F 109.5 . . ?
H18D C18D H18F 109.5 . . ?
H18E C18D H18F 109.5 . . ?
C17 C19D H19D 109.5 . . ?
C17 C19D H19E 109.5 . . ?
H19D C19D H19E 109.5 . . ?
C17 C19D H19F 109.5 . . ?
H19D C19D H19F 109.5 . . ?
H19E C19D H19F 109.5 . . ?
C17 C20D H20D 109.5 . . ?
C17 C20D H20E 109.5 . . ?
H20D C20D H20E 109.5 . . ?
C17 C20D H20F 109.5 . . ?
H20D C20D H20F 109.5 . . ?
H20E C20D H20F 109.5 . . ?

loop_
_geom_bond_atom_site_label_1
_geom_bond_atom_site_label_2
_geom_bond_distance
_geom_bond_site_symmetry_2
_geom_bond_publ_flag
C1 C2D 1.266(19) . ?
C1 C6 1.382(5) . ?
C1 C2 1.528(17) . ?
C1 H1 0.9300 . ?
C4 C3 1.135(12) . ?
C4 C5 1.384(6) . ?
C4 C3D 1.688(16) . ?
C4 H4 0.9300 . ?
C5 C6 1.386(5) . ?
C5 H5 0.9300 . ?
C6 C7 1.485(4) . ?
C7 C8 1.389(4) . ?
C7 C12 1.412(4) . ?
C8 C9 1.367(4) . ?
C8 H8 0.9300 . ?
C9 C10 1.379(4) . ?
C9 H9 0.9300 . ?
C10 C11 1.396(4) . ?
C10 C14 1.511(4) . ?
C11 C12 1.388(4) . ?
C11 N2 1.409(3) . ?
C12 C13 1.429(4) . ?
C13 N1 1.153(4) . ?
C14 C16 1.451(18) . ?
C14 C16D 1.52(2) . ?
C14 S1 1.790(3) . ?
C14 H14 0.9800 . ?
C15 N2 1.437(4) . ?
C15 H15A 0.9600 . ?
C15 H15B 0.9600 . ?
C15 H15C 0.9600 . ?
C17 C20D 1.432(10) . ?
C17 C16D 1.43(2) . ?
C17 C19 1.485(16) . ?
C17 C18 1.494(10) . ?
C17 C18D 1.556(9) . ?
C17 C19D 1.568(14) . ?
C17 C20 1.585(9) . ?
C17 C16 1.657(17) . ?
N2 S1 1.658(3) . ?
O1 S1 1.419(3) . ?
O2 S1 1.424(2) . ?
C2 C3 1.374(16) . ?
C2 H2 0.9300 . ?
C3 H3 0.9300 . ?
C16 H16A 0.9700 . ?
C16 H16B 0.9700 . ?
C18 H18A 0.9600 . ?
C18 H18B 0.9600 . ?
C18 H18C 0.9600 . ?
C19 H19A 0.9600 . ?
C19 H19B 0.9600 . ?
C19 H19C 0.9600 . ?
C20 H20A 0.9600 . ?
C20 H20B 0.9600 . ?
C20 H20C 0.9600 . ?
C2D C3D 1.358(19) . ?
C2D H2D 0.9300 . ?
C3D H3D 0.9300 . ?
C16D H16C 0.9700 . ?
C16D H16D 0.9700 . ?
C18D H18D 0.9600 . ?
C18D H18E 0.9600 . ?
C18D H18F 0.9600 . ?
C19D H19D 0.9600 . ?
C19D H19E 0.9600 . ?
C19D H19F 0.9600 . ?
C20D H20D 0.9600 . ?
C20D H20E 0.9600 . ?
C20D H20F 0.9600 . ?

loop_
_geom_torsion_atom_site_label_1
_geom_torsion_atom_site_label_2
_geom_torsion_atom_site_label_3
_geom_torsion_atom_site_label_4
_geom_torsion
_geom_torsion_site_symmetry_1
_geom_torsion_site_symmetry_2
_geom_torsion_site_symmetry_3
_geom_torsion_site_symmetry_4
_geom_torsion_publ_flag
C3 C4 C5 C6 -1.7(13) . . . . ?
C3D C4 C5 C6 4.4(9) . . . . ?
C2D C1 C6 C5 -3.9(15) . . . . ?
C2 C1 C6 C5 3.6(9) . . . . ?
C2D C1 C6 C7 180.0(14) . . . . ?
C2 C1 C6 C7 -172.5(8) . . . . ?
C4 C5 C6 C1 -2.0(5) . . . . ?
C4 C5 C6 C7 174.0(4) . . . . ?
C1 C6 C7 C8 47.9(4) . . . . ?
C5 C6 C7 C8 -128.2(3) . . . . ?
C1 C6 C7 C12 -132.5(3) . . . . ?
C5 C6 C7 C12 51.5(4) . . . . ?
C12 C7 C8 C9 -2.0(4) . . . . ?
C6 C7 C8 C9 177.6(3) . . . . ?
C7 C8 C9 C10 -0.4(5) . . . . ?
C8 C9 C10 C11 2.3(4) . . . . ?
C8 C9 C10 C14 -175.5(3) . . . . ?
C9 C10 C11 C12 -1.7(4) . . . . ?
C14 C10 C11 C12 176.4(3) . . . . ?
C9 C10 C11 N2 175.9(2) . . . . ?
C14 C10 C11 N2 -6.0(4) . . . . ?
C10 C11 C12 C7 -0.7(4) . . . . ?
N2 C11 C12 C7 -178.0(3) . . . . ?
C10 C11 C12 C13 174.9(3) . . . . ?
N2 C11 C12 C13 -2.4(5) . . . . ?
C8 C7 C12 C11 2.5(4) . . . . ?
C6 C7 C12 C11 -177.1(3) . . . . ?
C8 C7 C12 C13 -173.2(3) . . . . ?
C6 C7 C12 C13 7.2(4) . . . . ?
C9 C10 C14 C16 -41.7(7) . . . . ?
C11 C10 C14 C16 140.4(6) . . . . ?
C9 C10 C14 C16D -23.3(8) . . . . ?
C11 C10 C14 C16D 158.8(7) . . . . ?
C9 C10 C14 S1 -161.3(3) . . . . ?
C11 C10 C14 S1 20.8(3) . . . . ?
C12 C11 N2 C15 -38.8(5) . . . . ?
C10 C11 N2 C15 143.7(3) . . . . ?
C12 C11 N2 S1 163.6(2) . . . . ?
C10 C11 N2 S1 -13.9(3) . . . . ?
C11 N2 S1 O1 -90.9(2) . . . . ?
C15 N2 S1 O1 110.0(3) . . . . ?
C11 N2 S1 O2 140.9(2) . . . . ?
C15 N2 S1 O2 -18.2(3) . . . . ?
C11 N2 S1 C14 23.4(2) . . . . ?
C15 N2 S1 C14 -135.7(3) . . . . ?
C16 C14 S1 O1 -36.7(7) . . . . ?
C10 C14 S1 O1 87.9(2) . . . . ?
C16D C14 S1 O1 -45.9(10) . . . . ?
C16 C14 S1 O2 98.3(7) . . . . ?
C10 C14 S1 O2 -137.1(2) . . . . ?
C16D C14 S1 O2 89.1(9) . . . . ?
C16 C14 S1 N2 -149.2(7) . . . . ?
C10 C14 S1 N2 -24.6(2) . . . . ?
C16D C14 S1 N2 -158.4(9) . . . . ?
C6 C1 C2 C3 -2.6(15) . . . . ?
C5 C4 C3 C2 2.9(18) . . . . ?
C1 C2 C3 C4 -0.6(19) . . . . ?
C10 C14 C16 C17 141.1(7) . . . . ?
S1 C14 C16 C17 -103.7(8) . . . . ?
C19 C17 C16 C14 -155.8(10) . . . . ?
C18 C17 C16 C14 -24.3(16) . . . . ?
C20 C17 C16 C14 92.6(10) . . . . ?
C6 C1 C2D C3D 6(2) . . . . ?
C1 C2D C3D C4 -2(2) . . . . ?
C5 C4 C3D C2D -2.7(14) . . . . ?
C20D C17 C16D C14 33.0(18) . . . . ?
C18D C17 C16D C14 -87.3(13) . . . . ?
C19D C17 C16D C14 162.5(12) . . . . ?
C10 C14 C16D C17 156.3(10) . . . . ?
S1 C14 C16D C17 -76.0(14) . . . . ?
